data_7207672
loop_
_publ_author_name
'Berg, Nelly'
'Taylor, Stephanie M.'
'Prescimone, Alessandro'
'Brechin, Euan. K.'
'Jones, Leigh F.'

_publ_section_title
;
 Old dog, new tricks: 2,2&#x2032;-biphenol as a bridging and book-end
 ligand in discrete and extended Co(ii) architectures
;
_journal_issue 8
_journal_name_full CrystEngComm
_journal_page_first 2732
_journal_paper_doi 10.1039/c2ce25047k
_journal_volume 14
_journal_year 2012
_chemical_formula_sum 'C50 H47 Co N5 O7'
_chemical_formula_weight 888.86
_chemical_name_common (Co(L1H)(L2)2(NO3)).(L1H2)
_chemical_name_systematic
;
?
;
_space_group_IT_number 7
_symmetry_cell_setting monoclinic
_symmetry_space_group_name_Hall 'P -2yc'
_symmetry_space_group_name_H-M 'P 1 c 1'
_atom_sites_solution_hydrogens geom
_atom_sites_solution_primary direct
_atom_sites_solution_secondary difmap
_audit_creation_method SHELXL-97
_cell_angle_alpha 90.00
_cell_angle_beta 94.03(3)
_cell_angle_gamma 90.00
_cell_formula_units_Z 2
_cell_length_a 10.572(2)
_cell_length_b 13.755(3)
_cell_length_c 15.127(3)
_cell_measurement_reflns_used 1620
_cell_measurement_temperature 150(2)
_cell_measurement_theta_max 25.35
_cell_measurement_theta_min 2.9559
_cell_volume 2194.3(8)
_computing_cell_refinement
;
CrysAlisPro, Oxford Diffraction Ltd.,
Version 1.171.34.36 (release 02-08-2010 CrysAlis171 .NET)
(compiled Aug 2 2010,13:00:58)
;
_computing_data_collection
;
CrysAlisPro, Oxford Diffraction Ltd.,
Version 1.171.34.36 (release 02-08-2010 CrysAlis171 .NET)
(compiled Aug 2 2010,13:00:58)
;
_computing_data_reduction
;
CrysAlisPro, Oxford Diffraction Ltd.,
Version 1.171.34.36 (release 02-08-2010 CrysAlis171 .NET)
(compiled Aug 2 2010,13:00:58)
;
_computing_molecular_graphics 'ORTEX (P.McArdle, 1995)'
_computing_publication_material 'SHELXL-97/2 (Sheldrick,1997)'
_computing_structure_refinement 'SHELXL-97 (Sheldrick, 1997)'
_computing_structure_solution 'SHELXS-97 (Sheldrick, 1990)'
_diffrn_ambient_temperature 150(2)
_diffrn_detector_area_resol_mean 16.1048
_diffrn_measured_fraction_theta_full 0.998
_diffrn_measured_fraction_theta_max 0.998
_diffrn_measurement_details
;
1 omega -40.00 51.00 1.0000 85.0000
omega____ theta____ kappa____ phi______ frames
- -18.3278 52.0000 -67.0000 91
2 omega -89.00 7.00 1.0000 85.0000
omega____ theta____ kappa____ phi______ frames
- -18.3278 -37.0000 120.0000 96
3 omega -4.00 25.00 1.0000 85.0000
omega____ theta____ kappa____ phi______ frames
- 18.7966 -37.0000 -60.0000 29
;
_diffrn_measurement_device_type 'Xcalibur, Sapphire3'
_diffrn_measurement_method '\w scans'
_diffrn_orient_matrix_UB_11 0.0176813000
_diffrn_orient_matrix_UB_12 0.0435389000
_diffrn_orient_matrix_UB_13 0.0227707000
_diffrn_orient_matrix_UB_21 0.0593842000
_diffrn_orient_matrix_UB_22 -0.0008329000
_diffrn_orient_matrix_UB_23 -0.0190245000
_diffrn_orient_matrix_UB_31 -0.0260208000
_diffrn_orient_matrix_UB_32 0.0276036000
_diffrn_orient_matrix_UB_33 -0.0365211000
_diffrn_radiation_monochromator graphite
_diffrn_radiation_source 'Enhance (Mo) X-ray Source'
_diffrn_radiation_type 'Mo K\a'
_diffrn_radiation_wavelength 0.7107
_diffrn_reflns_av_R_equivalents 0.0860
_diffrn_reflns_limit_h_max 11
_diffrn_reflns_limit_h_min -13
_diffrn_reflns_limit_k_max 17
_diffrn_reflns_limit_k_min -10
_diffrn_reflns_limit_l_max 20
_diffrn_reflns_limit_l_min -11
_diffrn_reflns_number 9904
_diffrn_reflns_theta_full 25.35
_diffrn_reflns_theta_max 25.35
_diffrn_reflns_theta_min 2.9559
_exptl_absorpt_coefficient_mu 0.450
_exptl_absorpt_correction_T_max 1.00000
_exptl_absorpt_correction_T_min 0.94121
_exptl_absorpt_correction_type multi-scan
_exptl_absorpt_process_details
;
CrysAlisPro, Oxford Diffraction Ltd.,
Version 1.171.34.36 (release 02-08-2010 CrysAlis171 .NET)
(compiled Aug 2 2010,13:00:58)
Empirical absorption correction using spherical harmonics,
implemented in SCALE3 ABSPACK scaling algorithm.
;
_exptl_crystal_colour Purple
_exptl_crystal_density_diffrn 1.345
_exptl_crystal_density_method 'not measured'
_exptl_crystal_description Parallelepiped
_exptl_crystal_F_000 930
_exptl_crystal_size_max 0.10
_exptl_crystal_size_mid 0.05
_exptl_crystal_size_min 0.05
_refine_diff_density_max 0.981
_refine_diff_density_min -0.487
_refine_diff_density_rms 0.088
_refine_ls_abs_structure_details 'Flack H D (1983), Acta Cryst. A39, 876-881'
_refine_ls_abs_structure_Flack 0.00(3)
_refine_ls_extinction_method none
_refine_ls_goodness_of_fit_ref 1.028
_refine_ls_hydrogen_treatment constr
_refine_ls_matrix_type full
_refine_ls_number_parameters 571
_refine_ls_number_reflns 5134
_refine_ls_number_restraints 2
_refine_ls_restrained_S_all 1.027
_refine_ls_R_factor_all 0.1213
_refine_ls_R_factor_gt 0.0736
_refine_ls_shift/su_max 0.000
_refine_ls_shift/su_mean 0.000
_refine_ls_structure_factor_coef Fsqd
_refine_ls_weighting_details 'calc w=1/[\s^2^(Fo^2^)+(0.0408P)^2^+0.0000P] where P=(Fo^2^+2Fc^2^)/3'
_refine_ls_weighting_scheme calc
_refine_ls_wR_factor_gt 0.1271
_refine_ls_wR_factor_ref 0.1542
_reflns_number_gt 3308
_reflns_number_total 5134
_reflns_threshold_expression >2sigma(I)
_cod_data_source_file c2ce25047k.txt
_cod_data_source_block nb242d2
_cod_depositor_comments
;
The following automatic conversions were performed:

'_symmetry_cell_setting' value 'Monoclinic' changed to 'monoclinic'
according to /home/saulius/struct/CIF-dictionaries/cif_core.dic
dictionary named 'cif_core.dic' version 2.4.1 from 2010-06-29.

Automatic conversion script
Id: cif_fix_values 1715 2011-07-08 13:25:40Z adriana 
;
_cod_original_cell_volume 2194.2(8)
_cod_original_sg_symbol_H-M Pc
_cod_database_code 7207672

loop_
_symmetry_equiv_pos_as_xyz
'x, y, z'
'x, -y, z+1/2'

loop_
_atom_site_label
_atom_site_type_symbol
_atom_site_fract_x
_atom_site_fract_y
_atom_site_fract_z
_atom_site_U_iso_or_equiv
_atom_site_adp_type
_atom_site_occupancy
_atom_site_symmetry_multiplicity
_atom_site_calc_flag
_atom_site_refinement_flags
Co1 Co 0.86464(13) 1.00422(8) 0.58740(10) 0.0246(3) Uani 1 1 d .
N1 N 0.9814(8) 1.0938(5) 0.5109(5) 0.0240(19) Uani 1 1 d .
N2 N 0.8430(8) 0.8908(5) 0.4933(5) 0.030(2) Uani 1 1 d .
N3 N 0.6848(9) 1.1316(6) 0.5935(6) 0.037(2) Uani 1 1 d .
N4 N 1.7515(8) 1.0794(5) 0.1738(5) 0.026(2) Uani 1 1 d .
N5 N 0.5666(9) 0.4805(6) 0.0347(5) 0.041(2) Uani 1 1 d .
O1 O 1.0149(6) 0.9699(5) 0.6671(4) 0.0342(17) Uani 1 1 d .
O2 O 1.1382(7) 0.8152(4) 0.6756(4) 0.0365(17) Uani 1 1 d .
H2H H 1.0822 0.8584 0.6768 0.044 Uiso 1 1 calc R
O3 O 0.7816(7) 1.1351(5) 0.6473(4) 0.0357(18) Uani 1 1 d .
O4 O 0.6812(6) 1.0671(5) 0.5348(5) 0.0365(18) Uani 1 1 d .
O5 O 0.5958(7) 1.1896(5) 0.6006(5) 0.051(2) Uani 1 1 d .
O6 O 0.3438(7) 0.4832(5) -0.0493(4) 0.0400(18) Uani 1 1 d .
H6 H 0.4007 0.4485 -0.0237 0.048 Uiso 1 1 calc R
O7 O 0.1060(7) 0.4473(5) -0.0341(5) 0.0389(18) Uani 1 1 d .
H7 H 0.1833 0.4372 -0.0400 0.047 Uiso 1 1 calc R
C1 C 1.0233(10) 1.1814(6) 0.5450(6) 0.031(2) Uani 1 1 d .
H1 H 0.9746 1.2141 0.5864 0.037 Uiso 1 1 calc R
C2 C 1.1329(9) 1.2228(7) 0.5211(7) 0.033(3) Uani 1 1 d .
H2 H 1.1617 1.2811 0.5496 0.040 Uiso 1 1 calc R
C3 C 1.0476(10) 1.0563(7) 0.4476(6) 0.031(2) Uani 1 1 d .
H3 H 1.0181 0.9974 0.4206 0.038 Uiso 1 1 calc R
C4 C 1.1557(9) 1.0970(6) 0.4188(6) 0.025(2) Uani 1 1 d .
H4 H 1.1982 1.0667 0.3728 0.030 Uiso 1 1 calc R
C5 C 1.2032(9) 1.1834(6) 0.4573(6) 0.025(2) Uani 1 1 d .
C6 C 1.3260(9) 1.2290(6) 0.4358(6) 0.031(2) Uani 1 1 d .
H6A H 1.3815 1.2331 0.4912 0.037 Uiso 1 1 calc R
H6B H 1.3083 1.2964 0.4155 0.037 Uiso 1 1 calc R
C7 C 1.3992(9) 1.1782(6) 0.3663(6) 0.031(2) Uani 1 1 d .
H7A H 1.4190 1.1108 0.3857 0.037 Uiso 1 1 calc R
H7B H 1.3463 1.1750 0.3097 0.037 Uiso 1 1 calc R
C8 C 1.5209(9) 1.2317(6) 0.3522(6) 0.031(2) Uani 1 1 d .
H8A H 1.4999 1.2972 0.3283 0.038 Uiso 1 1 calc R
H8B H 1.5693 1.2402 0.4101 0.038 Uiso 1 1 calc R
C9 C 1.6025(10) 1.1803(6) 0.2901(6) 0.030(2) Uani 1 1 d .
C10 C 1.5680(9) 1.1734(7) 0.1991(6) 0.030(2) Uani 1 1 d .
H10 H 1.4920 1.2028 0.1751 0.036 Uiso 1 1 calc R
C11 C 1.6448(10) 1.1238(6) 0.1446(7) 0.033(2) Uani 1 1 d .
H11 H 1.6203 1.1211 0.0830 0.040 Uiso 1 1 calc R
C12 C 1.7864(9) 1.0856(6) 0.2615(6) 0.028(2) Uani 1 1 d .
H12 H 1.8637 1.0561 0.2833 0.034 Uiso 1 1 calc R
C13 C 1.7132(9) 1.1334(6) 0.3206(6) 0.028(2) Uani 1 1 d .
H13 H 1.7390 1.1341 0.3820 0.034 Uiso 1 1 calc R
C14 C 0.7600(10) 0.8940(7) 0.4222(6) 0.035(3) Uani 1 1 d .
H14 H 0.7138 0.9522 0.4097 0.042 Uiso 1 1 calc R
C15 C 0.7399(10) 0.8152(7) 0.3667(6) 0.037(3) Uani 1 1 d .
H15 H 0.6783 0.8199 0.3180 0.044 Uiso 1 1 calc R
C16 C 0.8060(10) 0.7305(6) 0.3796(6) 0.028(2) Uani 1 1 d .
C17 C 0.8932(10) 0.7273(7) 0.4528(7) 0.045(3) Uani 1 1 d .
H17 H 0.9427 0.6707 0.4655 0.054 Uiso 1 1 calc R
C18 C 0.9060(10) 0.8081(7) 0.5066(7) 0.039(3) Uani 1 1 d .
H18 H 0.9644 0.8043 0.5571 0.047 Uiso 1 1 calc R
C19 C 0.7937(10) 0.6451(7) 0.3170(7) 0.037(3) Uani 1 1 d .
H19A H 0.7110 0.6485 0.2822 0.045 Uiso 1 1 calc R
H19B H 0.7959 0.5840 0.3517 0.045 Uiso 1 1 calc R
C20 C 0.9009(10) 0.6438(6) 0.2536(6) 0.033(3) Uani 1 1 d .
H20A H 0.8907 0.6997 0.2124 0.039 Uiso 1 1 calc R
H20B H 0.9835 0.6508 0.2881 0.039 Uiso 1 1 calc R
C21 C 0.9002(11) 0.5498(6) 0.2006(7) 0.044(3) Uani 1 1 d .
H21A H 0.9723 0.5520 0.1624 0.053 Uiso 1 1 calc R
H21B H 0.9165 0.4955 0.2429 0.053 Uiso 1 1 calc R
C22 C 0.7828(10) 0.5253(6) 0.1428(6) 0.031(2) Uani 1 1 d .
C23 C 0.7344(12) 0.4333(7) 0.1371(7) 0.048(3) Uani 1 1 d .
H23 H 0.7743 0.3828 0.1717 0.058 Uiso 1 1 calc R
C24 C 0.6303(12) 0.4130(7) 0.0829(7) 0.055(4) Uani 1 1 d .
H24 H 0.6013 0.3477 0.0791 0.066 Uiso 1 1 calc R
C25 C 0.6100(10) 0.5713(7) 0.0408(6) 0.036(3) Uani 1 1 d .
H25 H 0.5651 0.6212 0.0084 0.043 Uiso 1 1 calc R
C26 C 0.7171(10) 0.5952(7) 0.0921(7) 0.037(3) Uani 1 1 d .
H26 H 0.7468 0.6603 0.0930 0.044 Uiso 1 1 calc R
C27 C 1.1115(10) 1.0308(7) 0.6933(6) 0.032(2) Uani 1 1 d .
C28 C 1.0890(11) 1.1100(7) 0.7494(6) 0.042(3) Uani 1 1 d .
H28 H 1.0065 1.1199 0.7690 0.050 Uiso 1 1 calc R
C29 C 1.1845(12) 1.1722(8) 0.7759(7) 0.052(3) Uani 1 1 d .
H29 H 1.1674 1.2261 0.8125 0.062 Uiso 1 1 calc R
C30 C 1.3060(11) 1.1578(8) 0.7500(8) 0.053(3) Uani 1 1 d .
H30 H 1.3726 1.2013 0.7683 0.063 Uiso 1 1 calc R
C31 C 1.3286(11) 1.0777(7) 0.6963(7) 0.041(3) Uani 1 1 d .
H31 H 1.4120 1.0667 0.6790 0.049 Uiso 1 1 calc R
C32 C 1.2331(9) 1.0140(7) 0.6677(6) 0.029(2) Uani 1 1 d .
C33 C 1.2638(10) 0.9321(7) 0.6070(6) 0.032(2) Uani 1 1 d .
C34 C 1.3523(10) 0.9502(8) 0.5414(7) 0.042(3) Uani 1 1 d .
H34 H 1.3856 1.0138 0.5351 0.050 Uiso 1 1 calc R
C35 C 1.3895(11) 0.8771(8) 0.4878(7) 0.044(3) Uani 1 1 d .
H35 H 1.4475 0.8906 0.4442 0.052 Uiso 1 1 calc R
C36 C 1.3437(12) 0.7842(8) 0.4964(7) 0.048(3) Uani 1 1 d .
H36 H 1.3706 0.7338 0.4591 0.058 Uiso 1 1 calc R
C37 C 1.2575(12) 0.7641(8) 0.5602(8) 0.050(3) Uani 1 1 d .
H37 H 1.2257 0.7001 0.5667 0.060 Uiso 1 1 calc R
C38 C 1.2196(10) 0.8382(8) 0.6130(6) 0.034(3) Uani 1 1 d .
C39 C 0.3448(11) 0.4712(7) -0.1390(6) 0.042(3) Uani 1 1 d .
C40 C 0.4384(11) 0.4259(8) -0.1764(8) 0.055(3) Uani 1 1 d .
H40 H 0.5070 0.3998 -0.1400 0.066 Uiso 1 1 calc R
C41 C 0.4377(12) 0.4159(10) -0.2687(8) 0.071(4) Uani 1 1 d .
H41 H 0.5077 0.3860 -0.2940 0.085 Uiso 1 1 calc R
C42 C 0.3375(12) 0.4487(10) -0.3229(9) 0.069(4) Uani 1 1 d .
H42 H 0.3337 0.4379 -0.3850 0.082 Uiso 1 1 calc R
C43 C 0.2430(11) 0.4977(8) -0.2845(7) 0.047(3) Uani 1 1 d .
H43 H 0.1764 0.5251 -0.3219 0.056 Uiso 1 1 calc R
C44 C 0.2392(10) 0.5098(7) -0.1908(7) 0.036(3) Uani 1 1 d .
C45 C 0.1308(10) 0.5597(7) -0.1561(6) 0.032(2) Uani 1 1 d .
C46 C 0.0801(11) 0.6432(7) -0.1978(7) 0.044(3) Uani 1 1 d .
H46 H 0.1253 0.6719 -0.2432 0.053 Uiso 1 1 calc R
C47 C -0.0281(12) 0.6850(8) -0.1773(8) 0.046(3) Uani 1 1 d .
H47 H -0.0582 0.7406 -0.2096 0.055 Uiso 1 1 calc R
C48 C -0.0987(11) 0.6485(7) -0.1088(8) 0.043(3) Uani 1 1 d .
H48 H -0.1763 0.6773 -0.0945 0.051 Uiso 1 1 calc R
C49 C -0.0476(11) 0.5675(7) -0.0632(7) 0.041(3) Uani 1 1 d .
H49 H -0.0913 0.5401 -0.0164 0.050 Uiso 1 1 calc R
C50 C 0.0656(11) 0.5266(6) -0.0852(7) 0.037(3) Uani 1 1 d .

loop_
_atom_site_aniso_label
_atom_site_aniso_U_11
_atom_site_aniso_U_22
_atom_site_aniso_U_33
_atom_site_aniso_U_23
_atom_site_aniso_U_13
_atom_site_aniso_U_12
Co1 0.0239(6) 0.0318(6) 0.0183(6) -0.0006(6) 0.0027(5) -0.0008(7)
N1 0.029(5) 0.027(4) 0.017(4) 0.012(4) 0.010(4) -0.001(4)
N2 0.037(6) 0.026(4) 0.027(5) 0.001(4) 0.006(4) -0.005(4)
N3 0.030(6) 0.041(5) 0.039(6) 0.013(5) 0.006(5) -0.001(4)
N4 0.028(5) 0.028(4) 0.023(5) -0.002(4) -0.002(4) 0.003(4)
N5 0.043(6) 0.047(6) 0.032(5) 0.002(4) -0.006(4) 0.004(5)
O1 0.021(4) 0.044(4) 0.037(4) 0.012(3) -0.003(3) -0.008(3)
O2 0.044(5) 0.034(4) 0.031(4) 0.012(3) 0.000(4) -0.004(3)
O3 0.030(5) 0.053(4) 0.024(4) -0.004(3) -0.002(3) 0.000(4)
O4 0.024(4) 0.049(4) 0.035(4) 0.001(4) -0.004(3) 0.000(3)
O5 0.028(5) 0.046(4) 0.080(6) 0.002(4) 0.001(4) 0.010(4)
O6 0.028(5) 0.059(5) 0.031(4) 0.006(4) -0.009(3) -0.001(4)
O7 0.042(5) 0.042(4) 0.033(4) 0.013(3) 0.007(4) -0.001(4)
C1 0.035(7) 0.018(5) 0.040(7) -0.004(5) 0.007(5) 0.008(5)
C2 0.028(6) 0.037(6) 0.035(7) 0.001(5) 0.007(5) 0.000(5)
C3 0.038(7) 0.034(6) 0.023(6) -0.002(5) 0.002(5) -0.007(5)
C4 0.018(5) 0.032(5) 0.024(5) 0.004(4) 0.002(4) 0.003(4)
C5 0.024(6) 0.026(5) 0.027(6) 0.005(4) 0.007(4) 0.001(4)
C6 0.019(6) 0.037(5) 0.035(6) -0.003(5) 0.004(5) 0.002(4)
C7 0.038(7) 0.031(5) 0.024(6) 0.004(4) 0.009(5) -0.011(5)
C8 0.023(6) 0.037(6) 0.035(6) -0.004(5) 0.005(5) -0.002(5)
C9 0.035(6) 0.020(5) 0.037(6) 0.005(5) 0.004(5) -0.010(5)
C10 0.022(6) 0.041(6) 0.027(6) -0.005(5) -0.002(5) 0.001(5)
C11 0.038(7) 0.034(6) 0.027(6) -0.001(5) 0.002(5) 0.003(5)
C12 0.032(6) 0.041(6) 0.012(5) 0.002(4) 0.002(4) 0.003(5)
C13 0.033(6) 0.035(5) 0.017(5) -0.002(4) -0.001(4) 0.004(5)
C14 0.045(7) 0.038(6) 0.021(6) -0.006(5) -0.001(5) 0.002(5)
C15 0.040(7) 0.045(6) 0.025(6) 0.007(5) 0.004(5) -0.005(5)
C16 0.041(7) 0.028(5) 0.016(5) -0.008(4) 0.002(5) -0.002(5)
C17 0.045(8) 0.036(6) 0.052(8) -0.014(5) -0.004(6) 0.011(5)
C18 0.031(7) 0.041(6) 0.043(7) -0.001(5) -0.011(5) 0.000(5)
C19 0.040(8) 0.035(6) 0.037(7) -0.006(5) 0.008(6) -0.002(5)
C20 0.040(7) 0.030(5) 0.028(6) -0.005(5) -0.001(5) 0.002(5)
C21 0.042(8) 0.039(6) 0.050(8) -0.007(5) -0.014(6) -0.006(5)
C22 0.034(6) 0.029(5) 0.028(6) -0.008(4) 0.000(5) 0.010(5)
C23 0.067(9) 0.032(6) 0.043(7) 0.009(5) -0.022(6) 0.001(6)
C24 0.075(10) 0.022(5) 0.063(9) 0.002(5) -0.026(7) -0.004(6)
C25 0.043(7) 0.035(6) 0.029(6) 0.018(5) -0.001(5) 0.005(5)
C26 0.033(7) 0.037(6) 0.041(7) 0.005(5) 0.005(5) 0.005(5)
C27 0.029(6) 0.043(6) 0.023(6) 0.009(5) 0.004(5) 0.005(5)
C28 0.054(8) 0.046(6) 0.026(6) -0.002(5) 0.002(5) 0.013(6)
C29 0.056(9) 0.048(7) 0.049(8) -0.016(6) -0.015(7) 0.000(7)
C30 0.038(8) 0.046(7) 0.071(9) -0.007(6) -0.016(7) -0.014(6)
C31 0.033(7) 0.031(6) 0.056(8) 0.009(5) -0.009(6) 0.000(5)
C32 0.028(6) 0.039(6) 0.020(5) 0.007(5) 0.003(4) -0.003(5)
C33 0.038(7) 0.035(6) 0.022(6) 0.002(5) 0.004(5) 0.011(5)
C34 0.029(7) 0.059(7) 0.035(7) 0.003(5) -0.007(5) 0.008(5)
C35 0.044(8) 0.056(7) 0.030(7) 0.005(6) -0.001(6) 0.007(6)
C36 0.046(8) 0.060(8) 0.039(7) -0.016(6) 0.002(6) 0.028(7)
C37 0.055(9) 0.048(7) 0.045(7) -0.010(6) -0.013(6) -0.004(6)
C38 0.034(7) 0.048(7) 0.017(6) 0.018(5) -0.008(5) 0.001(5)
C39 0.038(7) 0.067(8) 0.018(6) 0.014(5) -0.005(5) -0.001(6)
C40 0.032(8) 0.094(10) 0.037(7) 0.016(7) -0.003(6) 0.003(7)
C41 0.035(8) 0.146(13) 0.033(8) 0.004(8) 0.013(6) 0.009(8)
C42 0.037(8) 0.134(12) 0.036(8) 0.007(7) 0.013(6) -0.006(8)
C43 0.034(7) 0.070(8) 0.036(7) 0.006(6) 0.003(5) -0.003(6)
C44 0.036(7) 0.050(6) 0.022(6) 0.008(5) -0.003(5) -0.007(5)
C45 0.033(7) 0.037(6) 0.025(6) -0.002(5) -0.005(5) -0.006(5)
C46 0.043(8) 0.045(7) 0.041(7) 0.004(5) -0.013(6) -0.012(6)
C47 0.055(9) 0.040(6) 0.042(7) 0.001(6) -0.004(6) 0.000(6)
C48 0.046(8) 0.029(6) 0.052(8) -0.017(5) -0.005(6) 0.014(5)
C49 0.042(8) 0.046(7) 0.036(7) -0.008(5) 0.007(6) 0.000(6)
C50 0.047(8) 0.030(6) 0.033(7) -0.005(5) -0.004(5) -0.003(5)

loop_
_atom_type_symbol
_atom_type_description
_atom_type_scat_dispersion_real
_atom_type_scat_dispersion_imag
_atom_type_scat_source
C C 0.0033 0.0016 'International Tables Vol C Tables 4.2.6.8 and 6.1.1.4'
H H 0.0000 0.0000 'International Tables Vol C Tables 4.2.6.8 and 6.1.1.4'
N N 0.0061 0.0033 'International Tables Vol C Tables 4.2.6.8 and 6.1.1.4'
O O 0.0106 0.0060 'International Tables Vol C Tables 4.2.6.8 and 6.1.1.4'
Co Co 0.3494 0.9721 'International Tables Vol C Tables 4.2.6.8 and 6.1.1.4'

loop_
_geom_angle_atom_site_label_1
_geom_angle_atom_site_label_2
_geom_angle_atom_site_label_3
_geom_angle
_geom_angle_site_symmetry_1
_geom_angle_site_symmetry_3
O1 Co1 N2 106.1(3) . .
O1 Co1 N1 89.9(3) . .
N2 Co1 N1 95.8(3) . .
O1 Co1 N4 87.7(3) . 2_475
N2 Co1 N4 88.6(3) . 2_475
N1 Co1 N4 175.4(3) . 2_475
O1 Co1 O4 162.4(3) . .
N2 Co1 O4 89.8(3) . .
N1 Co1 O4 96.0(3) . .
N4 Co1 O4 85.3(3) 2_475 .
O1 Co1 O3 105.5(3) . .
N2 Co1 O3 147.7(3) . .
N1 Co1 O3 90.8(3) . .
N4 Co1 O3 86.2(3) 2_475 .
O4 Co1 O3 58.0(2) . .
C3 N1 C1 116.1(8) . .
C3 N1 Co1 121.2(6) . .
C1 N1 Co1 119.1(6) . .
C18 N2 C14 116.3(8) . .
C18 N2 Co1 120.1(7) . .
C14 N2 Co1 123.4(6) . .
O5 N3 O4 122.0(9) . .
O5 N3 O3 120.2(9) . .
O4 N3 O3 117.8(8) . .
C11 N4 C12 117.6(9) . .
C11 N4 Co1 122.4(7) . 2_674
C12 N4 Co1 120.0(6) . 2_674
C25 N5 C24 117.2(9) . .
C27 O1 Co1 125.7(6) . .
C38 O2 H2H 109.5 . .
N3 O3 Co1 91.8(6) . .
N3 O4 Co1 92.3(6) . .
C39 O6 H6 109.5 . .
C50 O7 H7 109.5 . .
C2 C1 N1 121.7(9) . .
C2 C1 H1 119.2 . .
N1 C1 H1 119.2 . .
C1 C2 C5 122.3(9) . .
C1 C2 H2 118.8 . .
C5 C2 H2 118.8 . .
N1 C3 C4 124.3(9) . .
N1 C3 H3 117.8 . .
C4 C3 H3 117.8 . .
C3 C4 C5 119.8(9) . .
C3 C4 H4 120.1 . .
C5 C4 H4 120.1 . .
C2 C5 C4 115.6(9) . .
C2 C5 C6 120.5(8) . .
C4 C5 C6 123.8(9) . .
C5 C6 C7 116.6(8) . .
C5 C6 H6A 108.1 . .
C7 C6 H6A 108.1 . .
C5 C6 H6B 108.1 . .
C7 C6 H6B 108.1 . .
H6A C6 H6B 107.3 . .
C8 C7 C6 110.7(7) . .
C8 C7 H7A 109.5 . .
C6 C7 H7A 109.5 . .
C8 C7 H7B 109.5 . .
C6 C7 H7B 109.5 . .
H7A C7 H7B 108.1 . .
C9 C8 C7 113.1(7) . .
C9 C8 H8A 109.0 . .
C7 C8 H8A 109.0 . .
C9 C8 H8B 109.0 . .
C7 C8 H8B 109.0 . .
H8A C8 H8B 107.8 . .
C13 C9 C10 116.8(9) . .
C13 C9 C8 121.4(9) . .
C10 C9 C8 121.8(9) . .
C11 C10 C9 119.8(10) . .
C11 C10 H10 120.1 . .
C9 C10 H10 120.1 . .
N4 C11 C10 123.4(9) . .
N4 C11 H11 118.3 . .
C10 C11 H11 118.3 . .
N4 C12 C13 122.3(9) . .
N4 C12 H12 118.9 . .
C13 C12 H12 118.9 . .
C9 C13 C12 120.1(9) . .
C9 C13 H13 120.0 . .
C12 C13 H13 120.0 . .
N2 C14 C15 121.8(9) . .
N2 C14 H14 119.1 . .
C15 C14 H14 119.1 . .
C16 C15 C14 121.9(10) . .
C16 C15 H15 119.1 . .
C14 C15 H15 119.1 . .
C15 C16 C17 116.4(8) . .
C15 C16 C19 123.6(9) . .
C17 C16 C19 119.9(9) . .
C18 C17 C16 118.4(9) . .
C18 C17 H17 120.8 . .
C16 C17 H17 120.8 . .
N2 C18 C17 125.1(10) . .
N2 C18 H18 117.5 . .
C17 C18 H18 117.5 . .
C16 C19 C20 111.5(8) . .
C16 C19 H19A 109.3 . .
C20 C19 H19A 109.3 . .
C16 C19 H19B 109.3 . .
C20 C19 H19B 109.3 . .
H19A C19 H19B 108.0 . .
C21 C20 C19 111.2(9) . .
C21 C20 H20A 109.4 . .
C19 C20 H20A 109.4 . .
C21 C20 H20B 109.4 . .
C19 C20 H20B 109.4 . .
H20A C20 H20B 108.0 . .
C22 C21 C20 118.0(9) . .
C22 C21 H21A 107.8 . .
C20 C21 H21A 107.8 . .
C22 C21 H21B 107.8 . .
C20 C21 H21B 107.8 . .
H21A C21 H21B 107.1 . .
C23 C22 C26 115.9(9) . .
C23 C22 C21 122.3(8) . .
C26 C22 C21 121.8(8) . .
C24 C23 C22 120.9(9) . .
C24 C23 H23 119.5 . .
C22 C23 H23 119.5 . .
N5 C24 C23 123.1(9) . .
N5 C24 H24 118.5 . .
C23 C24 H24 118.5 . .
N5 C25 C26 122.1(9) . .
N5 C25 H25 118.9 . .
C26 C25 H25 118.9 . .
C25 C26 C22 120.7(9) . .
C25 C26 H26 119.6 . .
C22 C26 H26 119.6 . .
O1 C27 C32 120.5(9) . .
O1 C27 C28 119.7(10) . .
C32 C27 C28 119.7(10) . .
C29 C28 C27 120.6(12) . .
C29 C28 H28 119.7 . .
C27 C28 H28 119.7 . .
C28 C29 C30 120.7(11) . .
C28 C29 H29 119.6 . .
C30 C29 H29 119.6 . .
C29 C30 C31 118.5(11) . .
C29 C30 H30 120.8 . .
C31 C30 H30 120.8 . .
C32 C31 C30 122.0(11) . .
C32 C31 H31 119.0 . .
C30 C31 H31 119.0 . .
C31 C32 C27 118.5(10) . .
C31 C32 C33 118.8(10) . .
C27 C32 C33 122.7(9) . .
C38 C33 C34 116.7(9) . .
C38 C33 C32 125.0(10) . .
C34 C33 C32 118.2(9) . .
C35 C34 C33 120.8(11) . .
C35 C34 H34 119.6 . .
C33 C34 H34 119.6 . .
C34 C35 C36 120.6(11) . .
C34 C35 H35 119.7 . .
C36 C35 H35 119.7 . .
C35 C36 C37 119.9(11) . .
C35 C36 H36 120.0 . .
C37 C36 H36 120.0 . .
C38 C37 C36 119.0(11) . .
C38 C37 H37 120.5 . .
C36 C37 H37 120.5 . .
O2 C38 C37 117.2(10) . .
O2 C38 C33 119.8(9) . .
C37 C38 C33 122.9(10) . .
C40 C39 O6 122.4(10) . .
C40 C39 C44 121.4(10) . .
O6 C39 C44 116.2(10) . .
C39 C40 C41 121.1(11) . .
C39 C40 H40 119.4 . .
C41 C40 H40 119.4 . .
C42 C41 C40 120.9(12) . .
C42 C41 H41 119.5 . .
C40 C41 H41 119.5 . .
C43 C42 C41 117.7(12) . .
C43 C42 H42 121.1 . .
C41 C42 H42 121.1 . .
C42 C43 C44 123.4(11) . .
C42 C43 H43 118.3 . .
C44 C43 H43 118.3 . .
C39 C44 C43 115.3(10) . .
C39 C44 C45 125.6(10) . .
C43 C44 C45 119.1(9) . .
C50 C45 C46 114.9(10) . .
C50 C45 C44 124.4(9) . .
C46 C45 C44 120.6(10) . .
C47 C46 C45 123.8(11) . .
C47 C46 H46 118.1 . .
C45 C46 H46 118.1 . .
C46 C47 C48 121.5(11) . .
C46 C47 H47 119.2 . .
C48 C47 H47 119.2 . .
C49 C48 C47 116.1(11) . .
C49 C48 H48 122.0 . .
C47 C48 H48 122.0 . .
C50 C49 C48 121.1(11) . .
C50 C49 H49 119.5 . .
C48 C49 H49 119.5 . .
C49 C50 O7 115.0(10) . .
C49 C50 C45 122.4(9) . .
O7 C50 C45 122.5(10) . .

loop_
_geom_bond_atom_site_label_1
_geom_bond_atom_site_label_2
_geom_bond_distance
_geom_bond_site_symmetry_2
Co1 O1 1.983(6) .
Co1 N2 2.113(7) .
Co1 N1 2.140(8) .
Co1 N4 2.164(8) 2_475
Co1 O4 2.219(7) .
Co1 O3 2.223(7) .
N1 C3 1.330(12) .
N1 C1 1.372(11) .
N2 C18 1.325(11) .
N2 C14 1.340(11) .
N3 O5 1.244(10) .
N3 O4 1.254(10) .
N3 O3 1.262(10) .
N4 C11 1.330(11) .
N4 C12 1.354(10) .
N4 Co1 2.164(8) 2_674
N5 C25 1.332(12) .
N5 C24 1.333(11) .
O1 C27 1.358(11) .
O2 C38 1.360(11) .
O2 H2H 0.8400 .
O6 C39 1.369(11) .
O6 H6 0.8400 .
O7 C50 1.387(11) .
O7 H7 0.8400 .
C1 C2 1.363(13) .
C1 H1 0.9500 .
C2 C5 1.371(13) .
C2 H2 0.9500 .
C3 C4 1.370(13) .
C3 H3 0.9500 .
C4 C5 1.401(12) .
C4 H4 0.9500 .
C5 C6 1.498(12) .
C6 C7 1.519(12) .
C6 H6A 0.9900 .
C6 H6B 0.9900 .
C7 C8 1.510(12) .
C7 H7A 0.9900 .
C7 H7B 0.9900 .
C8 C9 1.498(13) .
C8 H8A 0.9900 .
C8 H8B 0.9900 .
C9 C13 1.387(12) .
C9 C10 1.402(12) .
C10 C11 1.377(13) .
C10 H10 0.9500 .
C11 H11 0.9500 .
C12 C13 1.390(12) .
C12 H12 0.9500 .
C13 H13 0.9500 .
C14 C15 1.378(12) .
C14 H14 0.9500 .
C15 C16 1.365(12) .
C15 H15 0.9500 .
C16 C17 1.390(13) .
C16 C19 1.508(12) .
C17 C18 1.379(13) .
C17 H17 0.9500 .
C18 H18 0.9500 .
C19 C20 1.536(14) .
C19 H19A 0.9900 .
C19 H19B 0.9900 .
C20 C21 1.522(12) .
C20 H20A 0.9900 .
C20 H20B 0.9900 .
C21 C22 1.505(13) .
C21 H21A 0.9900 .
C21 H21B 0.9900 .
C22 C23 1.365(12) .
C22 C26 1.386(12) .
C23 C24 1.355(14) .
C23 H23 0.9500 .
C24 H24 0.9500 .
C25 C26 1.367(14) .
C25 H25 0.9500 .
C26 H26 0.9500 .
C27 C32 1.387(13) .
C27 C28 1.411(13) .
C28 C29 1.362(14) .
C28 H28 0.9500 .
C29 C30 1.383(15) .
C29 H29 0.9500 .
C30 C31 1.399(15) .
C30 H30 0.9500 .
C31 C32 1.383(13) .
C31 H31 0.9500 .
C32 C33 1.503(13) .
C33 C38 1.379(13) .
C33 C34 1.432(14) .
C34 C35 1.366(14) .
C34 H34 0.9500 .
C35 C36 1.375(14) .
C35 H35 0.9500 .
C36 C37 1.400(16) .
C36 H36 0.9500 .
C37 C38 1.373(14) .
C37 H37 0.9500 .
C39 C40 1.329(15) .
C39 C44 1.421(14) .
C40 C41 1.402(15) .
C40 H40 0.9500 .
C41 C42 1.370(16) .
C41 H41 0.9500 .
C42 C43 1.368(16) .
C42 H42 0.9500 .
C43 C44 1.430(13) .
C43 H43 0.9500 .
C44 C45 1.463(14) .
C45 C50 1.392(14) .
C45 C46 1.399(13) .
C46 C47 1.336(15) .
C46 H46 0.9500 .
C47 C48 1.411(15) .
C47 H47 0.9500 .
C48 C49 1.399(13) .
C48 H48 0.9500 .
C49 C50 1.384(14) .
C49 H49 0.9500 .
